data_7213161
loop_
_publ_author_name
'Springborg, Johan'
'Nielsen, Bente'
'Olsen, Carl Erik'
'S\/otofte, Inger'

_publ_section_title
;
 Synthesis and crystal structure of the bromide salt of the inside
 protonated form of the cage amine [(2.3)3]adamanzane,
 1,4,8,12-tetraazatricyclo[6.6.3.24,12]nonadecane and synthesis of the
 bowl amine [(2.3)2.21]adamanzane,
 1,5,9,12-tetraazabicyclo[7.5.2]hexadecane
;
_journal_issue 12
_journal_name_full 'Journal of the Chemical Society, Perkin Transactions 2'
_journal_page_first 2701
_journal_paper_doi 10.1039/a906244k
_journal_year 1999
_chemical_formula_sum 'C15 H39 Br N4 O4'
_chemical_formula_weight 419.41
_chemical_name_systematic
; 
 ? 
;
_space_group_IT_number 158
_symmetry_space_group_name_Hall 'P 3 -2"c'
_symmetry_space_group_name_H-M 'P 3 c 1'
_atom_sites_solution_hydrogens geom
_atom_sites_solution_primary direct
_atom_sites_solution_secondary difmap
_audit_creation_method SHELXL
_cell_angle_alpha 90.00
_cell_angle_beta 90.00
_cell_angle_gamma 120.00
_cell_formula_units_Z 4
_cell_length_a 8.5328(12)
_cell_length_b 8.5328(12)
_cell_length_c 33.241(7)
_cell_measurement_temperature 120(2)
_cell_volume 2096.0(6)
_computing_structure_refinement 'SHELXL-93 (Sheldrick, 1993)'
_computing_structure_solution 'SHELXS-86 (Sheldrick, 1990)'
_diffrn_ambient_temperature 120(2)
_diffrn_radiation_monochromator graphite
_diffrn_radiation_source 'fine-focus sealed tube'
_diffrn_radiation_type MoK\a
_diffrn_radiation_wavelength 0.71073
_diffrn_reflns_av_R_equivalents 0.0491
_diffrn_reflns_av_sigmaI/netI 0.0417
_diffrn_reflns_limit_h_max 12
_diffrn_reflns_limit_h_min -13
_diffrn_reflns_limit_k_max 13
_diffrn_reflns_limit_k_min -12
_diffrn_reflns_limit_l_max 52
_diffrn_reflns_limit_l_min -44
_diffrn_reflns_number 30274
_diffrn_reflns_theta_max 34.02
_diffrn_reflns_theta_min 1.23
_exptl_absorpt_coefficient_mu 1.986
_exptl_crystal_density_diffrn 1.329
_exptl_crystal_F_000 896
_refine_diff_density_max 1.038
_refine_diff_density_min -0.981
_refine_diff_density_rms 0.091
_refine_ls_abs_structure_details 'Flack H D (1983), Acta Cryst. A39, 876-881'
_refine_ls_abs_structure_Flack 0.50(4)
_refine_ls_extinction_method none
_refine_ls_goodness_of_fit_all 1.096
_refine_ls_goodness_of_fit_obs 1.153
_refine_ls_matrix_type full
_refine_ls_number_parameters 164
_refine_ls_number_reflns 5233
_refine_ls_number_restraints 25
_refine_ls_restrained_S_all 1.549
_refine_ls_restrained_S_obs 1.760
_refine_ls_R_factor_all 0.1178
_refine_ls_R_factor_obs 0.0695
_refine_ls_shift/esd_max 0.126
_refine_ls_shift/esd_mean 0.025
_refine_ls_structure_factor_coef Fsqd
_refine_ls_weighting_details 'w=1/[\s^2^(Fo^2^)+(0.0376P)^2^+5.6506P] where P=(Fo^2^+2Fc^2^)/3'
_refine_ls_weighting_scheme calc
_refine_ls_wR_factor_all 0.1622
_refine_ls_wR_factor_obs 0.1333
_reflns_number_observed 3406
_reflns_number_total 5234
_reflns_observed_criterion >2sigma(I)
_cod_data_source_file 906244ksup1.cif
_cod_data_source_block 9/06244K
_cod_depositor_comments
;
The following automatic conversions were performed:

'_refine_ls_weighting_scheme' value 'calc
w=1/[\s^2^(Fo^2^)+(0.0376P)^2^+5.6506P] where P=(Fo^2^+2Fc^2^)/3' was
changed to 'calc'. New tag '_refine_ls_weighting_details' was
created. The value of the new tag was set to
'w=1/[\s^2^(Fo^2^)+(0.0376P)^2^+5.6506P] where P=(Fo^2^+2Fc^2^)/3'.

Automatic conversion script
Id: cif_fix_values 3143 2015-03-26 13:38:13Z robertas 
;
_cod_database_code 7213161

loop_
_symmetry_equiv_pos_as_xyz
'x, y, z'
'-y, x-y, z'
'-x+y, -x, z'
'-y, -x, z+1/2'
'-x+y, y, z+1/2'
'x, x-y, z+1/2'

loop_
_atom_site_aniso_label
_atom_site_aniso_U_11
_atom_site_aniso_U_22
_atom_site_aniso_U_33
_atom_site_aniso_U_23
_atom_site_aniso_U_13
_atom_site_aniso_U_12
Br1 0.0317(6) 0.0317(6) 0.0612(13) 0.000 0.000 0.0159(3)
Br2 0.0305(6) 0.0305(6) 0.0564(12) 0.000 0.000 0.0153(3)
N1 0.025(5) 0.025(5) 0.019(6) 0.000 0.000 0.013(2)
C1 0.023(4) 0.027(4) 0.019(4) -0.007(3) -0.011(3) 0.013(3)
C2 0.033(5) 0.031(4) 0.034(4) -0.014(3) -0.022(3) 0.012(3)
C3 0.040(6) 0.028(5) 0.092(9) 0.004(5) 0.020(6) 0.022(4)
N2 0.039(5) 0.050(5) 0.039(4) 0.001(4) -0.002(4) 0.025(4)
C4 0.040(5) 0.071(7) 0.033(5) 0.007(5) 0.012(4) 0.036(5)
C5 0.037(4) 0.019(3) 0.026(4) -0.017(3) -0.008(3) 0.013(3)
N3 0.020(4) 0.020(4) 0.013(5) 0.000 0.000 0.010(2)
C6 0.027(4) 0.040(5) 0.043(5) -0.006(4) 0.001(4) 0.020(4)
C7 0.038(5) 0.017(3) 0.088(8) -0.002(4) -0.022(5) 0.017(3)
C8 0.037(5) 0.043(5) 0.034(4) 0.000(4) 0.003(4) 0.033(4)
N4 0.008(2) 0.020(3) 0.039(4) 0.012(3) -0.002(2) 0.007(2)
C9 0.030(4) 0.027(4) 0.040(5) 0.019(3) 0.010(4) 0.013(3)
C10 0.096(11) 0.063(8) 0.045(6) 0.013(6) -0.001(7) 0.034(8)
OW1 0.106(13) 0.106(13) 0.039(10) 0.000 0.000 0.053(7)
OW2 0.058(7) 0.058(7) 0.043(9) 0.000 0.000 0.029(3)
OW3 0.072(7) 0.072(7) 0.075(7) -0.030(6) 0.006(6) 0.013(6)
OW4 0.050(5) 0.055(5) 0.091(8) -0.011(5) -0.001(5) 0.011(4)

loop_
_atom_site_label
_atom_site_type_symbol
_atom_site_fract_x
_atom_site_fract_y
_atom_site_fract_z
_atom_site_U_iso_or_equiv
_atom_site_thermal_displace_type
_atom_site_occupancy
_atom_site_calc_flag
_atom_site_refinement_flags
Br1 Br 0.3333 0.6667 0.11722(4) 0.0416(5) Uani 1 d S
Br2 Br 0.3333 0.6667 0.32952(4) 0.0391(4) Uani 1 d S
N1 N 0.0000 0.0000 0.1239(4) 0.023(3) Uani 1 d SD
H1 H 0.0000 0.0000 0.0959(4) 0.028 Uiso 1 calc SR
C1 C 0.1766(10) 0.1546(11) 0.1393(2) 0.023(2) Uani 1 d D
H11 H 0.1847(10) 0.1388(11) 0.1686(2) 0.028 Uiso 1 calc R
H12 H 0.1761(10) 0.2693(11) 0.1352(2) 0.028 Uiso 1 calc R
C2 C 0.3437(15) 0.1698(13) 0.1190(3) 0.035(2) Uani 1 d D
H21 H 0.3323(15) 0.0486(13) 0.1175(3) 0.042 Uiso 1 calc R
H22 H 0.4523(15) 0.2491(13) 0.1352(3) 0.042 Uiso 1 calc R
C3 C 0.3666(14) 0.2487(14) 0.0758(4) 0.051(3) Uani 1 d D
H31 H 0.3703(14) 0.3664(14) 0.0770(4) 0.061 Uiso 1 calc R
H32 H 0.4824(14) 0.2695(14) 0.0642(4) 0.061 Uiso 1 calc R
N2 N 0.2123(14) 0.1203(12) 0.0494(3) 0.042(2) Uani 1 d D
C4 C 0.2427(15) -0.0261(17) 0.0340(3) 0.045(3) Uani 1 d D
H41 H 0.2896(15) -0.0714(17) 0.0557(3) 0.053 Uiso 1 calc R
H42 H 0.3309(15) 0.0187(17) 0.0116(3) 0.053 Uiso 1 calc R
C5 C 0.0533(12) -0.1800(11) 0.0191(3) 0.027(2) Uani 1 d D
H51 H 0.0243(12) -0.1451(11) -0.0070(3) 0.033 Uiso 1 calc R
H52 H 0.0572(12) -0.2930(11) 0.0152(3) 0.033 Uiso 1 calc R
N3 N 0.6667 0.3333 0.3216(4) 0.018(3) Uani 1 d SD
H3 H 0.6667 0.3333 0.3495(4) 0.021 Uiso 1 calc SR
C6 C 0.8155(13) 0.2979(14) 0.3074(3) 0.035(2) Uani 1 d D
H61 H 0.7903(13) 0.2550(14) 0.2792(3) 0.042 Uiso 1 calc R
H62 H 0.9316(13) 0.4138(14) 0.3077(3) 0.042 Uiso 1 calc R
C7 C 0.8369(14) 0.1641(12) 0.3317(4) 0.046(3) Uani 1 d D
H71 H 0.7153(14) 0.0577(12) 0.3360(4) 0.055 Uiso 1 calc R
H72 H 0.9072(14) 0.1230(12) 0.3156(4) 0.055 Uiso 1 calc R
C8 C 0.9237(13) 0.2232(13) 0.3703(3) 0.032(2) Uani 1 d D
H81 H 0.9501(13) 0.1316(13) 0.3817(3) 0.038 Uiso 1 calc R
H82 H 1.0393(13) 0.3386(13) 0.3674(3) 0.038 Uiso 1 calc R
N4 N 0.8057(8) 0.2471(10) 0.3961(2) 0.0222(14) Uani 1 d D
C9 C 0.6516(13) 0.0855(12) 0.4124(3) 0.033(2) Uani 1 d D
H91 H 0.6018(13) -0.0088(12) 0.3913(3) 0.039 Uiso 1 calc R
H92 H 0.6937(13) 0.0392(12) 0.4348(3) 0.039 Uiso 1 calc R
C10 C 0.5138(19) 0.1141(20) 0.4265(4) 0.071(4) Uani 1 d D
H101 H 0.5597(19) 0.1957(20) 0.4501(4) 0.085 Uiso 1 calc R
H102 H 0.4123(19) -0.0031(20) 0.4359(4) 0.085 Uiso 1 calc R
OW1 O 0.6667 0.3333 0.2043(7) 0.083(8) Uani 1 d SD
HW1 H 0.7014(284) 0.4434(116) 0.2120(57) 0.100 Uiso 0.67 d PD
OW2 O 0.0000 0.0000 0.2444(6) 0.053(5) Uani 1 d SD
HW2 H 0.0718(183) 0.1064(107) 0.2548(40) 0.063 Uiso 0.67 d PD
OW3 O 0.2197(18) 0.3704(19) 0.2534(4) 0.083(4) Uani 1 d D
HW31 H 0.1182(120) 0.2814(156) 0.2425(46) 0.100 Uiso 1 d D
HW32 H 0.2182(179) 0.4481(140) 0.2709(30) 0.100 Uiso 1 d D
OW4 O 0.4994(15) 0.5301(15) 0.1980(4) 0.072(3) Uani 1 d D
HW41 H 0.5630(168) 0.4888(172) 0.2102(43) 0.086 Uiso 1 d D
HW42 H 0.5716(160) 0.6044(150) 0.1803(30) 0.086 Uiso 1 d D

loop_
_atom_type_symbol
_atom_type_description
_atom_type_scat_dispersion_real
_atom_type_scat_dispersion_imag
_atom_type_scat_source
C C 0.0033 0.0016 'International Tables Vol C Tables 4.2.6.8 and 6.1.1.4'
H H 0.0000 0.0000 'International Tables Vol C Tables 4.2.6.8 and 6.1.1.4'
N N 0.0061 0.0033 'International Tables Vol C Tables 4.2.6.8 and 6.1.1.4'
Br Br -0.2901 2.4595 'International Tables Vol C Tables 4.2.6.8 and 6.1.1.4'
O O 0.0106 0.0060 'International Tables Vol C Tables 4.2.6.8 and 6.1.1.4'

loop_
_geom_angle_atom_site_label_1
_geom_angle_atom_site_label_2
_geom_angle_atom_site_label_3
_geom_angle
_geom_angle_site_symmetry_1
_geom_angle_site_symmetry_3
C1 N1 C1 109.1(6) . 2
C1 N1 C1 109.1(6) . 3
C1 N1 C1 109.1(6) 2 3
N1 C1 C2 114.0(7) . .
C1 C2 C3 110.8(8) . .
N2 C3 C2 110.4(8) . .
C4 N2 C3 110.8(9) . .
C4 N2 C5 118.1(8) . 2
C3 N2 C5 107.3(8) . 2
N2 C4 C5 105.8(8) . .
N2 C5 C4 110.5(7) 3 .
C6 N3 C6 110.9(6) . 3_665
C6 N3 C6 110.9(6) . 2_655
C6 N3 C6 110.9(6) 3_665 2_655
C7 C6 N3 115.0(9) . .
C8 C7 C6 117.0(9) . .
N4 C8 C7 108.2(8) . .
C8 N4 C9 117.5(8) . .
C8 N4 C10 118.7(8) . 2_655
C9 N4 C10 111.9(9) . 2_655
C10 C9 N4 113.6(9) . .
C9 C10 N4 115.2(9) . 3_665

loop_
_geom_bond_atom_site_label_1
_geom_bond_atom_site_label_2
_geom_bond_distance
_geom_bond_site_symmetry_2
N1 C1 1.512(9) .
N1 C1 1.512(9) 2
N1 C1 1.512(9) 3
C1 C2 1.524(14) .
C2 C3 1.55(2) .
C3 N2 1.504(14) .
N2 C4 1.488(13) .
N2 C5 1.512(13) 2
C4 C5 1.568(13) .
C5 N2 1.512(13) 3
N3 C6 1.519(9) .
N3 C6 1.519(9) 3_665
N3 C6 1.519(9) 2_655
C6 C7 1.481(13) .
C7 C8 1.442(14) .
C8 N4 1.413(10) .
N4 C9 1.453(10) .
N4 C10 1.51(2) 2_655
C9 C10 1.40(2) .
C10 N4 1.51(2) 3_665
